data_7714900
loop_
_publ_author_name
'Datta, Sourav'
'Dey, Sunanda'
'Sinha, Chittaranjan'
'Dutta, Basudeb'
'Banerjee, Priyabrata'
'Mir, Mohammad Hedayetullah'

_publ_section_title
;
 Exploitation of a 1D coordination polymer as a portable kit for an
 eye-catching fluorometric response towards sensing of trivalent cations.
;
_journal_issue 6
_journal_name_full 'Dalton transactions (Cambridge, England : 2003)'
_journal_page_first 2859
_journal_page_last 2866
_journal_paper_doi 10.1039/d3dt03939k
_journal_volume 53
_journal_year 2024
_chemical_formula_moiety 'C36 H26 Cd N4 S2'
_chemical_formula_sum 'C36 H26 Cd N4 S2'
_chemical_formula_weight 691.13
_space_group_crystal_system triclinic
_space_group_IT_number 2
_space_group_name_Hall '-P 1'
_space_group_name_H-M_alt 'P -1'
_atom_sites_solution_hydrogens geom
_audit_creation_date 2023-12-19
_audit_creation_method
;
Olex2 1.3
(compiled 2020.11.12 svn.r5f609507 for OlexSys, GUI svn.r6408)
;
_audit_update_record
;
2023-12-24 deposited with the CCDC.	2024-01-04 downloaded from the CCDC.
;
_cell_angle_alpha 73.890(3)
_cell_angle_beta 83.762(3)
_cell_angle_gamma 75.613(3)
_cell_formula_units_Z 1
_cell_length_a 5.9560(6)
_cell_length_b 9.0721(10)
_cell_length_c 15.5189(17)
_cell_measurement_reflns_used 9967
_cell_measurement_temperature 273(2)
_cell_measurement_theta_max 27.20
_cell_measurement_theta_min 2.40
_cell_volume 779.64(15)
_computing_cell_refinement 'Bruker SAINT'
_computing_data_collection 'Bruker APEX2'
_computing_data_reduction 'Bruker SAINT'
_computing_molecular_graphics 'Olex2 1.3 (Dolomanov et al., 2009)'
_computing_publication_material 'Olex2 1.3 (Dolomanov et al., 2009)'
_computing_structure_refinement 'XL  (Sheldrick, 2008)'
_computing_structure_solution 'SHELXS-97 (Sheldrick 2008)'
_diffrn_ambient_temperature 273.15
_diffrn_measured_fraction_theta_full 0.991
_diffrn_measured_fraction_theta_max 0.989
_diffrn_measurement_device_type 'Bruker APEX-II CCD'
_diffrn_measurement_method '\f and \w scans'
_diffrn_radiation_type MoK\a
_diffrn_radiation_wavelength 0.71073
_diffrn_reflns_av_R_equivalents 0.0561
_diffrn_reflns_av_unetI/netI 0.0509
_diffrn_reflns_Laue_measured_fraction_full 0.991
_diffrn_reflns_Laue_measured_fraction_max 0.989
_diffrn_reflns_limit_h_max 7
_diffrn_reflns_limit_h_min -7
_diffrn_reflns_limit_k_max 11
_diffrn_reflns_limit_k_min -11
_diffrn_reflns_limit_l_max 19
_diffrn_reflns_limit_l_min -19
_diffrn_reflns_number 10815
_diffrn_reflns_point_group_measured_fraction_full 0.991
_diffrn_reflns_point_group_measured_fraction_max 0.989
_diffrn_reflns_theta_full 25.242
_diffrn_reflns_theta_max 27.170
_diffrn_reflns_theta_min 2.400
_exptl_absorpt_coefficient_mu 0.866
_exptl_absorpt_correction_type none
_exptl_crystal_colour WHITE
_exptl_crystal_density_diffrn 1.472
_exptl_crystal_description BLOCK
_exptl_crystal_F_000 350
_exptl_crystal_size_max 0.201
_exptl_crystal_size_mid 0.189
_exptl_crystal_size_min 0.105
_refine_diff_density_max 1.911
_refine_diff_density_min -0.957
_refine_diff_density_rms 0.172
_refine_ls_extinction_method none
_refine_ls_goodness_of_fit_ref 1.100
_refine_ls_hydrogen_treatment constr
_refine_ls_matrix_type full
_refine_ls_number_parameters 205
_refine_ls_number_reflns 3438
_refine_ls_number_restraints 0
_refine_ls_restrained_S_all 1.100
_refine_ls_R_factor_all 0.0649
_refine_ls_R_factor_gt 0.0623
_refine_ls_shift/su_max 0.000
_refine_ls_shift/su_mean 0.000
_refine_ls_structure_factor_coef Fsqd
_refine_ls_weighting_details 'w=1/[\s^2^(Fo^2^)+(0.1094P)^2^+0.9099P] where P=(Fo^2^+2Fc^2^)/3'
_refine_ls_weighting_scheme calc
_refine_ls_wR_factor_gt 0.1646
_refine_ls_wR_factor_ref 0.1687
_reflns_Friedel_coverage 0.000
_reflns_number_gt 3248
_reflns_number_total 3438
_reflns_threshold_expression 'I > 2\s(I)'
_cod_data_source_file d3dt03939k2.cif
_cod_data_source_block bd_cd_4_a
_cod_depositor_comments 'Adding full bibliography for 7714900.cif.'
_cod_database_code 7714900
_shelx_shelxl_version_number 2016/6
_shelx_space_group_comment
;
The symmetry employed for this shelxl refinement is uniquely defined
by the following loop, which should always be used as a source of
symmetry information in preference to the above space-group names.
They are only intended as comments.
;
_olex2_refinement_description
;
1. Fixed Uiso
 At 1.2 times of:
  All C(H) groups
2. Others
 Fixed Sof: N2(0.65) N3(0.35)
3.a Aromatic/amide H refined with riding coordinates:
 C1(H1), C13(H13), C2(H2), C11(H11), C4(H4), C5(H5), C12(H12), C17(H17),
 C15(H15), C6(H6), C7(H7), C16(H16), C14(H14)
;
_olex2_submission_special_instructions 'No special instructions were received'

loop_
_space_group_symop_operation_xyz
'x, y, z'
'-x, -y, -z'

loop_
_atom_site_label
_atom_site_type_symbol
_atom_site_fract_x
_atom_site_fract_y
_atom_site_fract_z
_atom_site_U_iso_or_equiv
_atom_site_adp_type
_atom_site_occupancy
_atom_site_site_symmetry_order
_atom_site_calc_flag
_atom_site_refinement_flags_posn
_atom_site_refinement_flags_adp
_atom_site_refinement_flags_occupancy
_atom_site_disorder_assembly
_atom_site_disorder_group
Cd1 Cd 0.500000 0.000000 1.000000 0.03465(18) Uani 1 2 d S . P . .
N1 N 0.5292(7) 0.0672(4) 0.8412(2) 0.0376(8) Uani 1 1 d . . . . .
C9 C 0.9421(9) 0.3410(5) 0.3579(3) 0.0397(9) Uani 1 1 d . . . . .
C10 C 0.9533(10) 0.3840(5) 0.2618(3) 0.0464(11) Uani 1 1 d . . . . .
C8 C 0.7963(9) 0.2392(5) 0.4049(3) 0.0432(10) Uani 1 1 d . . . . .
C3 C 0.5672(9) 0.1447(6) 0.6535(3) 0.0443(10) Uani 1 1 d . . . . .
C1 C 0.7281(9) 0.0186(6) 0.7977(3) 0.0477(11) Uani 1 1 d . . . . .
H1 H 0.855310 -0.041215 0.831307 0.057 Uiso 1 1 calc R U . . .
C13 C 0.6641(10) 0.1860(6) 0.3572(3) 0.0506(11) Uani 1 1 d . . . . .
H13 H 0.567876 0.120151 0.387835 0.061 Uiso 1 1 calc R U . . .
C2 C 0.7537(10) 0.0532(7) 0.7048(3) 0.0521(12) Uani 1 1 d . . . . .
H2 H 0.894487 0.015432 0.677135 0.062 Uiso 1 1 calc R U . . .
C11 C 0.8150(12) 0.3262(6) 0.2163(3) 0.0562(14) Uani 1 1 d . . . . .
H11 H 0.820231 0.353758 0.153907 0.067 Uiso 1 1 calc R U . . .
C4 C 0.3614(11) 0.1952(7) 0.6988(3) 0.0566(13) Uani 1 1 d . . . . .
H4 H 0.231538 0.256405 0.667228 0.068 Uiso 1 1 calc R U . . .
C5 C 0.3514(10) 0.1531(7) 0.7922(3) 0.0517(12) Uani 1 1 d . . . . .
H5 H 0.211818 0.187246 0.821685 0.062 Uiso 1 1 calc R U . . .
C12 C 0.6743(12) 0.2310(7) 0.2626(4) 0.0576(14) Uani 1 1 d . . . . .
H12 H 0.583542 0.195118 0.231343 0.069 Uiso 1 1 calc R U . . .
C17 C 1.0958(12) 0.4849(6) 0.2153(4) 0.0592(14) Uani 1 1 d . . . . .
H17 H 1.103283 0.513023 0.152867 0.071 Uiso 1 1 calc R U . . .
C15 C 1.2126(11) 0.5035(7) 0.3549(4) 0.0594(14) Uani 1 1 d . . . . .
H15 H 1.298518 0.544247 0.385294 0.071 Uiso 1 1 calc R U . . .
C6 C 0.5826(10) 0.1896(6) 0.5541(3) 0.0498(11) Uani 1 1 d . . . . .
H6 H 0.445008 0.217486 0.524244 0.060 Uiso 1 1 calc R U . . .
C7 C 0.7793(10) 0.1930(6) 0.5042(3) 0.0488(11) Uani 1 1 d . . . . .
H7 H 0.916743 0.164065 0.534213 0.059 Uiso 1 1 calc R U . . .
C16 C 1.2252(12) 0.5432(7) 0.2610(4) 0.0640(15) Uani 1 1 d . . . . .
H16 H 1.320782 0.608787 0.229390 0.077 Uiso 1 1 calc R U . . .
N2 N 0.1190(7) 0.1531(5) 0.9957(3) 0.0195(8) Uani 0.65 1 d . . P A 1
S1 S -0.35765(19) 0.26611(13) 0.99900(9) 0.0424(3) Uani 1 1 d . . . . .
C18 C -0.0785(8) 0.1961(4) 0.9973(2) 0.0316(8) Uani 1 1 d . . . . .
C14 C 1.0748(10) 0.4053(6) 0.4025(3) 0.0471(11) Uani 1 1 d . . . . .
H14 H 1.068238 0.380436 0.464866 0.056 Uiso 1 1 calc R U . . .
N3 N 0.2752(14) 0.0878(8) 0.9987(4) 0.0128(13) Uani 0.35 1 d . . P A 2

loop_
_atom_site_aniso_label
_atom_site_aniso_U_11
_atom_site_aniso_U_22
_atom_site_aniso_U_33
_atom_site_aniso_U_23
_atom_site_aniso_U_13
_atom_site_aniso_U_12
Cd1 0.0242(2) 0.0495(3) 0.0279(2) -0.00708(17) -0.00011(15) -0.00805(17)
N1 0.0390(19) 0.0415(18) 0.0331(17) -0.0091(14) 0.0012(14) -0.0124(15)
C9 0.049(3) 0.0349(19) 0.0308(19) -0.0072(15) 0.0008(17) -0.0040(18)
C10 0.061(3) 0.039(2) 0.033(2) -0.0073(17) 0.001(2) -0.003(2)
C8 0.055(3) 0.042(2) 0.034(2) -0.0114(17) -0.0007(19) -0.011(2)
C3 0.058(3) 0.047(2) 0.029(2) -0.0033(17) -0.0030(19) -0.020(2)
C1 0.045(3) 0.058(3) 0.033(2) -0.0069(19) -0.0003(19) -0.004(2)
C13 0.063(3) 0.051(3) 0.043(2) -0.016(2) -0.002(2) -0.017(2)
C2 0.047(3) 0.066(3) 0.038(2) -0.014(2) 0.012(2) -0.009(2)
C11 0.084(4) 0.052(3) 0.030(2) -0.0132(19) -0.008(2) -0.006(3)
C4 0.055(3) 0.071(3) 0.036(2) -0.003(2) -0.006(2) -0.011(3)
C5 0.047(3) 0.064(3) 0.035(2) -0.005(2) 0.001(2) -0.007(2)
C12 0.074(4) 0.061(3) 0.044(3) -0.022(2) -0.015(3) -0.011(3)
C17 0.078(4) 0.045(3) 0.041(3) -0.001(2) 0.012(3) -0.007(3)
C15 0.062(4) 0.049(3) 0.070(4) -0.016(2) 0.002(3) -0.020(3)
C6 0.059(3) 0.060(3) 0.030(2) -0.0063(19) -0.005(2) -0.017(2)
C7 0.056(3) 0.054(3) 0.037(2) -0.0096(19) -0.002(2) -0.016(2)
C16 0.074(4) 0.047(3) 0.067(4) -0.007(2) 0.017(3) -0.024(3)
N2 0.0027(19) 0.027(2) 0.030(2) -0.0099(16) 0.0012(14) -0.0028(17)
S1 0.0295(5) 0.0419(6) 0.0546(7) -0.0138(5) -0.0007(5) -0.0050(4)
C18 0.044(2) 0.0261(16) 0.0222(16) -0.0033(13) -0.0066(15) -0.0055(15)
C14 0.057(3) 0.046(2) 0.040(2) -0.0136(19) 0.002(2) -0.015(2)
N3 0.025(4) 0.013(3) 0.003(3) -0.001(2) -0.001(2) -0.009(3)

loop_
_atom_type_symbol
_atom_type_description
_atom_type_scat_dispersion_real
_atom_type_scat_dispersion_imag
_atom_type_scat_source
C C 0.0033 0.0016 'International Tables Vol C Tables 4.2.6.8 and 6.1.1.4'
H H 0.0000 0.0000 'International Tables Vol C Tables 4.2.6.8 and 6.1.1.4'
Cd Cd -0.8075 1.2024 'International Tables Vol C Tables 4.2.6.8 and 6.1.1.4'
N N 0.0061 0.0033 'International Tables Vol C Tables 4.2.6.8 and 6.1.1.4'
S S 0.1246 0.1234 'International Tables Vol C Tables 4.2.6.8 and 6.1.1.4'

loop_
_geom_angle_atom_site_label_1
_geom_angle_atom_site_label_2
_geom_angle_atom_site_label_3
_geom_angle
_geom_angle_site_symmetry_1
_geom_angle_site_symmetry_3
_geom_angle_publ_flag
N1 Cd1 N1 180.0 . 2_657 ?
N1 Cd1 S1 89.92(9) . 1_655 ?
N1 Cd1 S1 90.08(9) 2_657 1_655 ?
N1 Cd1 S1 90.08(9) . 2_557 ?
N1 Cd1 S1 89.92(9) 2_657 2_557 ?
N2 Cd1 N1 89.77(14) 2_657 . ?
N2 Cd1 N1 90.23(14) 2_657 2_657 ?
N2 Cd1 N1 89.77(14) . 2_657 ?
N2 Cd1 N1 90.23(14) . . ?
N2 Cd1 N2 180.0(2) 2_657 . ?
N2 Cd1 S1 92.75(10) . 2_557 ?
N2 Cd1 S1 87.25(10) . 1_655 ?
N2 Cd1 S1 87.25(10) 2_657 2_557 ?
N2 Cd1 S1 92.75(10) 2_657 1_655 ?
S1 Cd1 S1 180.0 1_655 2_557 ?
N3 Cd1 N1 91.0(3) . . ?
N3 Cd1 N1 89.0(3) 2_657 . ?
N3 Cd1 N3 180.0 2_657 . ?
C1 N1 Cd1 120.8(3) . . ?
C5 N1 Cd1 121.8(3) . . ?
C5 N1 C1 117.5(4) . . ?
C8 C9 C10 119.4(4) . . ?
C14 C9 C10 118.0(4) . . ?
C14 C9 C8 122.6(4) . . ?
C11 C10 C9 118.7(5) . . ?
C17 C10 C9 119.4(5) . . ?
C17 C10 C11 121.8(5) . . ?
C9 C8 C7 120.9(4) . . ?
C13 C8 C9 119.6(4) . . ?
C13 C8 C7 119.5(5) . . ?
C2 C3 C6 122.5(5) . . ?
C4 C3 C2 117.5(4) . . ?
C4 C3 C6 120.1(5) . . ?
N1 C1 H1 118.5 . . ?
N1 C1 C2 123.1(5) . . ?
C2 C1 H1 118.5 . . ?
C8 C13 H13 119.8 . . ?
C8 C13 C12 120.5(5) . . ?
C12 C13 H13 119.8 . . ?
C3 C2 C1 119.3(5) . . ?
C3 C2 H2 120.4 . . ?
C1 C2 H2 120.4 . . ?
C10 C11 H11 119.5 . . ?
C12 C11 C10 120.9(4) . . ?
C12 C11 H11 119.5 . . ?
C3 C4 H4 120.4 . . ?
C3 C4 C5 119.1(5) . . ?
C5 C4 H4 120.4 . . ?
N1 C5 C4 123.6(5) . . ?
N1 C5 H5 118.2 . . ?
C4 C5 H5 118.2 . . ?
C13 C12 H12 119.6 . . ?
C11 C12 C13 120.9(5) . . ?
C11 C12 H12 119.6 . . ?
C10 C17 H17 119.6 . . ?
C16 C17 C10 120.9(5) . . ?
C16 C17 H17 119.6 . . ?
C16 C15 H15 119.6 . . ?
C14 C15 H15 119.6 . . ?
C14 C15 C16 120.7(5) . . ?
C3 C6 H6 117.6 . . ?
C7 C6 C3 124.9(5) . . ?
C7 C6 H6 117.6 . . ?
C8 C7 H7 117.4 . . ?
C6 C7 C8 125.3(5) . . ?
C6 C7 H7 117.4 . . ?
C17 C16 C15 120.0(5) . . ?
C17 C16 H16 120.0 . . ?
C15 C16 H16 120.0 . . ?
C18 N2 Cd1 164.8(4) . . ?
C18 S1 Cd1 99.27(14) . 1_455 ?
N2 C18 S1 177.1(4) . . ?
C9 C14 H14 119.5 . . ?
C15 C14 C9 120.9(5) . . ?
C15 C14 H14 119.5 . . ?

loop_
_geom_bond_atom_site_label_1
_geom_bond_atom_site_label_2
_geom_bond_distance
_geom_bond_site_symmetry_2
_geom_bond_publ_flag
Cd1 N1 2.367(4) 2_657 ?
Cd1 N1 2.367(4) . ?
Cd1 N2 2.345(4) 2_657 ?
Cd1 N2 2.345(4) . ?
Cd1 S1 2.7461(12) 1_655 ?
Cd1 S1 2.7461(12) 2_557 ?
Cd1 N3 1.377(8) . ?
Cd1 N3 1.377(8) 2_657 ?
N1 C1 1.335(6) . ?
N1 C5 1.321(6) . ?
C9 C10 1.431(6) . ?
C9 C8 1.424(7) . ?
C9 C14 1.420(7) . ?
C10 C11 1.413(8) . ?
C10 C17 1.402(8) . ?
C8 C13 1.383(7) . ?
C8 C7 1.479(6) . ?
C3 C2 1.386(8) . ?
C3 C4 1.385(8) . ?
C3 C6 1.482(6) . ?
C1 H1 0.9300 . ?
C1 C2 1.389(7) . ?
C13 H13 0.9300 . ?
C13 C12 1.411(7) . ?
C2 H2 0.9300 . ?
C11 H11 0.9300 . ?
C11 C12 1.359(9) . ?
C4 H4 0.9300 . ?
C4 C5 1.390(7) . ?
C5 H5 0.9300 . ?
C12 H12 0.9300 . ?
C17 H17 0.9300 . ?
C17 C16 1.380(9) . ?
C15 H15 0.9300 . ?
C15 C16 1.398(9) . ?
C15 C14 1.371(7) . ?
C6 H6 0.9300 . ?
C6 C7 1.334(8) . ?
C7 H7 0.9300 . ?
C16 H16 0.9300 . ?
N2 C18 1.143(6) . ?
S1 C18 1.626(5) . ?
C14 H14 0.9300 . ?

loop_
_geom_torsion_atom_site_label_1
_geom_torsion_atom_site_label_2
_geom_torsion_atom_site_label_3
_geom_torsion_atom_site_label_4
_geom_torsion
_geom_torsion_site_symmetry_1
_geom_torsion_site_symmetry_2
_geom_torsion_site_symmetry_3
_geom_torsion_site_symmetry_4
_geom_torsion_publ_flag
Cd1 N1 C1 C2 179.3(4) . . . . ?
Cd1 N1 C5 C4 180.0(4) . . . . ?
N1 C1 C2 C3 1.2(8) . . . . ?
C9 C10 C11 C12 -0.3(8) . . . . ?
C9 C10 C17 C16 0.0(8) . . . . ?
C9 C8 C13 C12 0.5(8) . . . . ?
C9 C8 C7 C6 135.7(6) . . . . ?
C10 C9 C8 C13 -1.4(7) . . . . ?
C10 C9 C8 C7 -179.6(5) . . . . ?
C10 C9 C14 C15 -1.1(8) . . . . ?
C10 C11 C12 C13 -0.6(9) . . . . ?
C10 C17 C16 C15 -0.9(9) . . . . ?
C8 C9 C10 C11 1.3(7) . . . . ?
C8 C9 C10 C17 179.7(5) . . . . ?
C8 C9 C14 C15 -179.7(5) . . . . ?
C8 C13 C12 C11 0.5(9) . . . . ?
C3 C4 C5 N1 0.4(9) . . . . ?
C3 C6 C7 C8 -179.4(5) . . . . ?
C1 N1 C5 C4 -0.2(8) . . . . ?
C13 C8 C7 C6 -42.5(8) . . . . ?
C2 C3 C4 C5 0.3(8) . . . . ?
C2 C3 C6 C7 -22.1(8) . . . . ?
C11 C10 C17 C16 178.4(6) . . . . ?
C4 C3 C2 C1 -1.0(8) . . . . ?
C4 C3 C6 C7 157.5(6) . . . . ?
C5 N1 C1 C2 -0.6(8) . . . . ?
C17 C10 C11 C12 -178.7(6) . . . . ?
C6 C3 C2 C1 178.6(5) . . . . ?
C6 C3 C4 C5 -179.3(5) . . . . ?
C7 C8 C13 C12 178.8(5) . . . . ?
C16 C15 C14 C9 0.2(9) . . . . ?
C14 C9 C10 C11 -177.4(5) . . . . ?
C14 C9 C10 C17 1.0(7) . . . . ?
C14 C9 C8 C13 177.3(5) . . . . ?
C14 C9 C8 C7 -1.0(7) . . . . ?
C14 C15 C16 C17 0.9(10) . . . . ?
